data_7032769
loop_
_publ_author_name
'Mart\'in-Ramos, P'
'Coya, C.'
'Lav\'in, V'
'Mart\'in, I R'
'Silva, M. Ramos'
'Silva, P. S. Pereira'
'Garc\'ia-V\'elez, M'
'Alvarez, A. L.'
'Mart\'in-Gil, J'

_publ_section_title
;
 Active layer solution-processed NIR-OLEDs based on ternary erbium(iii)
 complexes with 1,1,1-trifluoro-2,4-pentanedione and different N,N-donors.
;
_journal_issue 48
_journal_name_full 'Dalton transactions (Cambridge, England : 2003)'
_journal_page_first 18087
_journal_page_last 18096
_journal_paper_doi 10.1039/c4dt01694g
_journal_volume 43
_journal_year 2014
_chemical_formula_sum 'C39 H28 Er F9 N2 O6'
_chemical_formula_weight 958.89
_chemical_name_systematic
; 
 Tris(1,1,1-trifluoro-2,4-pentanedionate)mono(bathophenanthroline)erbium(III)  
;
_space_group_IT_number 14
_symmetry_cell_setting monoclinic
_symmetry_space_group_name_Hall '-P 2ybc'
_symmetry_space_group_name_H-M 'P 1 21/c 1'
_atom_sites_solution_hydrogens geom
_atom_sites_solution_primary direct
_atom_sites_solution_secondary difmap
_audit_creation_method SHELXL-97
_cell_angle_alpha 90.00
_cell_angle_beta 102.4740(10)
_cell_angle_gamma 90.00
_cell_formula_units_Z 4
_cell_length_a 17.2382(4)
_cell_length_b 16.2042(3)
_cell_length_c 14.0954(3)
_cell_measurement_reflns_used 5967
_cell_measurement_temperature 293(2)
_cell_measurement_theta_max 21.62
_cell_measurement_theta_min 2.42
_cell_volume 3844.34(14)
_computing_cell_refinement 'SAINT (Bruker, 2003)'
_computing_data_collection 'APEX2 (Bruker, 2005)'
_computing_data_reduction SAINT
_computing_molecular_graphics 'ORTEPII (Johnson, 1976)'
_computing_publication_material SHELXL-97
_computing_structure_refinement 'SHELXL-97 (Sheldrick, 2008)'
_computing_structure_solution 'SHELXS-97 (Sheldrick, 2008)'
_diffrn_ambient_temperature 293(2)
_diffrn_measured_fraction_theta_full 1.000
_diffrn_measured_fraction_theta_max 0.999
_diffrn_measurement_device_type 'Bruker APEX CCD area-detector'
_diffrn_measurement_method '\f and \w'
_diffrn_radiation_monochromator graphite
_diffrn_radiation_source 'fine-focus sealed tube'
_diffrn_radiation_type MoK\a
_diffrn_radiation_wavelength 0.71073
_diffrn_reflns_av_R_equivalents 0.0816
_diffrn_reflns_av_sigmaI/netI 0.0504
_diffrn_reflns_limit_h_max 21
_diffrn_reflns_limit_h_min -21
_diffrn_reflns_limit_k_max 19
_diffrn_reflns_limit_k_min -19
_diffrn_reflns_limit_l_max 17
_diffrn_reflns_limit_l_min -17
_diffrn_reflns_number 72839
_diffrn_reflns_theta_full 25.00
_diffrn_reflns_theta_max 25.73
_diffrn_reflns_theta_min 1.74
_exptl_absorpt_coefficient_mu 2.275
_exptl_absorpt_correction_T_max 0.999
_exptl_absorpt_correction_T_min 0.743
_exptl_absorpt_correction_type multi-scan
_exptl_absorpt_process_details '(SADABS;  Sheldrick, 2000)'
_exptl_crystal_colour colourless
_exptl_crystal_density_diffrn 1.657
_exptl_crystal_density_method 'not measured'
_exptl_crystal_description prism
_exptl_crystal_F_000 1892
_exptl_crystal_size_max 0.20
_exptl_crystal_size_mid 0.10
_exptl_crystal_size_min 0.03
_refine_diff_density_max 0.789
_refine_diff_density_min -0.555
_refine_diff_density_rms 0.097
_refine_ls_extinction_method none
_refine_ls_goodness_of_fit_ref 1.006
_refine_ls_hydrogen_treatment riding
_refine_ls_matrix_type full
_refine_ls_number_parameters 517
_refine_ls_number_reflns 7322
_refine_ls_number_restraints 0
_refine_ls_restrained_S_all 1.006
_refine_ls_R_factor_all 0.0763
_refine_ls_R_factor_gt 0.0377
_refine_ls_shift/su_max 0.001
_refine_ls_shift/su_mean 0.000
_refine_ls_structure_factor_coef Fsqd
_refine_ls_weighting_details 'calc w=1/[\s^2^(Fo^2^)+(0.0363P)^2^+7.7913P] where P=(Fo^2^+2Fc^2^)/3'
_refine_ls_weighting_scheme calc
_refine_ls_wR_factor_gt 0.0784
_refine_ls_wR_factor_ref 0.0929
_reflns_number_gt 4969
_reflns_number_total 7322
_reflns_threshold_expression I>2\s(I)
_cod_data_source_file c4dt01694g2.cif
_cod_data_source_block erbatho
_cod_depositor_comments 'Adding full bibliography for 7032767--7032769.cif.'
_cod_original_sg_symbol_H-M P21/c
_cod_database_code 7032769

loop_
_symmetry_equiv_pos_as_xyz
'x, y, z'
'-x, y+1/2, -z+1/2'
'-x, -y, -z'
'x, -y-1/2, z-1/2'

loop_
_atom_site_label
_atom_site_type_symbol
_atom_site_fract_x
_atom_site_fract_y
_atom_site_fract_z
_atom_site_U_iso_or_equiv
_atom_site_adp_type
_atom_site_occupancy
_atom_site_symmetry_multiplicity
_atom_site_calc_flag
_atom_site_refinement_flags
Er1 Er 0.260636(14) -0.594816(15) 0.379047(18) 0.03822(9) Uani 1 1 d .
N1 N 0.1548(3) -0.6703(3) 0.4416(3) 0.0423(11) Uani 1 1 d .
N2 N 0.2984(2) -0.7353(3) 0.4524(3) 0.0388(10) Uani 1 1 d .
C1 C 0.0847(3) -0.6360(4) 0.4436(5) 0.0556(16) Uani 1 1 d .
H1 H 0.0758 -0.5817 0.4229 0.067 Uiso 1 1 calc R
C2 C 0.0251(3) -0.6772(4) 0.4750(5) 0.0571(17) Uani 1 1 d .
H2 H -0.0221 -0.6497 0.4759 0.069 Uiso 1 1 calc R
C3 C 0.0335(3) -0.7569(4) 0.5046(4) 0.0455(14) Uani 1 1 d .
C4 C 0.1064(3) -0.7965(3) 0.5011(4) 0.0408(13) Uani 1 1 d .
C5 C 0.1214(3) -0.8815(3) 0.5234(4) 0.0501(15) Uani 1 1 d .
H5 H 0.0817 -0.9137 0.5399 0.060 Uiso 1 1 calc R
C6 C 0.1921(3) -0.9163(3) 0.5209(4) 0.0485(14) Uani 1 1 d .
H6 H 0.1999 -0.9720 0.5353 0.058 Uiso 1 1 calc R
C7 C 0.2545(3) -0.8697(3) 0.4968(4) 0.0395(13) Uani 1 1 d .
C8 C 0.3307(3) -0.9031(4) 0.4944(4) 0.0427(13) Uani 1 1 d .
C9 C 0.3868(3) -0.8504(4) 0.4726(4) 0.0497(15) Uani 1 1 d .
H9 H 0.4367 -0.8704 0.4693 0.060 Uiso 1 1 calc R
C10 C 0.3694(3) -0.7673(4) 0.4554(4) 0.0447(14) Uani 1 1 d .
H10 H 0.4097 -0.7324 0.4454 0.054 Uiso 1 1 calc R
C11 C 0.2412(3) -0.7867(3) 0.4723(3) 0.0348(12) Uani 1 1 d .
C12 C 0.1653(3) -0.7500(3) 0.4712(4) 0.0360(12) Uani 1 1 d .
C13 C -0.0302(3) -0.7979(4) 0.5426(5) 0.0514(15) Uani 1 1 d .
C14 C -0.0177(4) -0.8254(4) 0.6374(5) 0.0681(19) Uani 1 1 d .
H14 H 0.0329 -0.8218 0.6770 0.082 Uiso 1 1 calc R
C15 C -0.0787(5) -0.8579(5) 0.6741(6) 0.090(3) Uani 1 1 d .
H15 H -0.0695 -0.8748 0.7386 0.108 Uiso 1 1 calc R
C16 C -0.1511(5) -0.8653(5) 0.6173(8) 0.090(3) Uani 1 1 d .
H16 H -0.1919 -0.8873 0.6430 0.108 Uiso 1 1 calc R
C17 C -0.1664(4) -0.8414(5) 0.5221(7) 0.086(3) Uani 1 1 d .
H17 H -0.2167 -0.8483 0.4826 0.103 Uiso 1 1 calc R
C18 C -0.1049(4) -0.8064(4) 0.4857(5) 0.0675(19) Uani 1 1 d .
H18 H -0.1148 -0.7884 0.4215 0.081 Uiso 1 1 calc R
C19 C 0.3508(3) -0.9916(3) 0.5113(4) 0.0421(13) Uani 1 1 d .
C20 C 0.3692(3) -1.0384(4) 0.4383(5) 0.0565(17) Uani 1 1 d .
H20 H 0.3675 -1.0148 0.3778 0.068 Uiso 1 1 calc R
C21 C 0.3902(4) -1.1203(4) 0.4535(6) 0.070(2) Uani 1 1 d .
H21 H 0.4010 -1.1516 0.4026 0.083 Uiso 1 1 calc R
C22 C 0.3954(4) -1.1551(4) 0.5406(7) 0.073(2) Uani 1 1 d .
H22 H 0.4104 -1.2101 0.5503 0.088 Uiso 1 1 calc R
C23 C 0.3784(4) -1.1091(4) 0.6161(6) 0.071(2) Uani 1 1 d .
H23 H 0.3825 -1.1331 0.6770 0.085 Uiso 1 1 calc R
C24 C 0.3554(4) -1.0275(4) 0.6016(4) 0.0558(16) Uani 1 1 d .
H24 H 0.3431 -0.9969 0.6522 0.067 Uiso 1 1 calc R
O1 O 0.3013(2) -0.4635(2) 0.3452(3) 0.0547(11) Uani 1 1 d .
O2 O 0.1499(2) -0.5303(2) 0.2916(3) 0.0529(10) Uani 1 1 d .
C25 C 0.3155(5) -0.3178(4) 0.3543(7) 0.100(3) Uani 1 1 d .
H25A H 0.3205 -0.3030 0.4213 0.150 Uiso 1 1 calc R
H25B H 0.2904 -0.2736 0.3137 0.150 Uiso 1 1 calc R
H25C H 0.3673 -0.3278 0.3418 0.150 Uiso 1 1 calc R
C26 C 0.2650(4) -0.3961(4) 0.3322(5) 0.0581(16) Uani 1 1 d .
C27 C 0.1825(4) -0.3887(4) 0.3000(5) 0.0657(19) Uani 1 1 d .
H27 H 0.1605 -0.3361 0.2915 0.079 Uiso 1 1 calc R
C28 C 0.1334(4) -0.4544(4) 0.2808(5) 0.0586(17) Uani 1 1 d .
C29 C 0.0480(5) -0.4369(5) 0.2411(8) 0.084(2) Uani 1 1 d .
F1 F 0.0218(3) -0.4706(4) 0.1564(5) 0.144(2) Uani 1 1 d .
F2 F 0.0274(3) -0.3581(3) 0.2318(5) 0.142(2) Uani 1 1 d .
F3 F 0.0028(3) -0.4686(4) 0.2982(5) 0.150(2) Uani 1 1 d .
O3 O 0.3771(2) -0.5811(2) 0.4962(3) 0.0502(10) Uani 1 1 d .
O4 O 0.2299(2) -0.5172(3) 0.5020(3) 0.0534(10) Uani 1 1 d .
C30 C 0.4873(4) -0.5432(5) 0.6184(5) 0.075(2) Uani 1 1 d .
H30A H 0.5126 -0.5845 0.5867 0.112 Uiso 1 1 calc R
H30B H 0.4918 -0.5580 0.6853 0.112 Uiso 1 1 calc R
H30C H 0.5126 -0.4908 0.6147 0.112 Uiso 1 1 calc R
C31 C 0.4017(4) -0.5371(4) 0.5693(4) 0.0524(15) Uani 1 1 d .
C32 C 0.3518(4) -0.4839(4) 0.6073(5) 0.0625(18) Uani 1 1 d .
H32 H 0.3743 -0.4501 0.6593 0.075 Uiso 1 1 calc R
C33 C 0.2718(4) -0.4794(4) 0.5718(5) 0.0555(16) Uani 1 1 d .
C34 C 0.2252(6) -0.4199(6) 0.6204(7) 0.094(3) Uani 1 1 d .
F4 F 0.2635(4) -0.3821(6) 0.6949(6) 0.214(4) Uani 1 1 d .
F5 F 0.1664(5) -0.4530(5) 0.6461(7) 0.221(5) Uani 1 1 d .
F6 F 0.1921(6) -0.3639(5) 0.5664(6) 0.225(5) Uani 1 1 d .
O5 O 0.2094(2) -0.6966(3) 0.2633(3) 0.0529(10) Uani 1 1 d .
O6 O 0.3558(2) -0.6230(2) 0.2935(3) 0.0500(10) Uani 1 1 d .
C35 C 0.1953(5) -0.8335(4) 0.2030(5) 0.080(2) Uani 1 1 d .
H35A H 0.2101 -0.8723 0.2553 0.120 Uiso 1 1 calc R
H35B H 0.2065 -0.8566 0.1447 0.120 Uiso 1 1 calc R
H35C H 0.1395 -0.8218 0.1931 0.120 Uiso 1 1 calc R
C36 C 0.2419(4) -0.7549(4) 0.2281(4) 0.0556(16) Uani 1 1 d .
C37 C 0.3219(4) -0.7499(4) 0.2152(4) 0.0625(18) Uani 1 1 d .
H37 H 0.3413 -0.7925 0.1825 0.075 Uiso 1 1 calc R
C38 C 0.3707(4) -0.6856(4) 0.2485(4) 0.0488(15) Uani 1 1 d .
C39 C 0.4560(4) -0.6891(5) 0.2355(5) 0.0652(19) Uani 1 1 d .
F7 F 0.4771(2) -0.6201(3) 0.1973(3) 0.0839(12) Uani 1 1 d .
F8 F 0.5058(2) -0.6953(3) 0.3214(3) 0.1067(17) Uani 1 1 d .
F9 F 0.4724(3) -0.7498(3) 0.1799(4) 0.1133(17) Uani 1 1 d .

loop_
_atom_site_aniso_label
_atom_site_aniso_U_11
_atom_site_aniso_U_22
_atom_site_aniso_U_33
_atom_site_aniso_U_23
_atom_site_aniso_U_13
_atom_site_aniso_U_12
Er1 0.03724(14) 0.03579(14) 0.04247(14) 0.00185(13) 0.01045(9) 0.00041(13)
N1 0.037(3) 0.042(3) 0.049(3) 0.008(2) 0.012(2) 0.004(2)
N2 0.032(2) 0.044(3) 0.041(3) 0.006(2) 0.0073(19) 0.000(2)
C1 0.045(4) 0.051(4) 0.075(4) 0.018(3) 0.021(3) 0.012(3)
C2 0.038(3) 0.062(4) 0.077(5) 0.017(4) 0.022(3) 0.014(3)
C3 0.037(3) 0.048(4) 0.054(4) 0.005(3) 0.015(3) -0.002(3)
C4 0.033(3) 0.040(3) 0.048(3) 0.002(3) 0.007(2) 0.000(2)
C5 0.042(3) 0.042(4) 0.069(4) 0.005(3) 0.018(3) -0.007(3)
C6 0.047(3) 0.036(3) 0.064(4) 0.005(3) 0.016(3) 0.000(3)
C7 0.038(3) 0.039(3) 0.043(3) 0.003(3) 0.011(2) 0.006(2)
C8 0.038(3) 0.048(3) 0.042(3) 0.000(3) 0.009(2) -0.002(3)
C9 0.034(3) 0.062(4) 0.053(4) 0.006(3) 0.009(3) 0.009(3)
C10 0.036(3) 0.046(4) 0.053(3) 0.010(3) 0.012(3) -0.001(3)
C11 0.031(3) 0.038(3) 0.036(3) 0.002(2) 0.008(2) -0.003(2)
C12 0.030(3) 0.035(3) 0.043(3) 0.004(2) 0.009(2) 0.001(2)
C13 0.034(3) 0.043(3) 0.082(5) 0.001(3) 0.022(3) 0.001(3)
C14 0.053(4) 0.075(5) 0.082(5) 0.018(4) 0.025(4) -0.001(4)
C15 0.078(6) 0.098(6) 0.107(7) 0.033(5) 0.053(5) 0.001(5)
C16 0.064(6) 0.075(6) 0.147(9) 0.009(6) 0.057(6) -0.011(4)
C17 0.035(4) 0.082(6) 0.140(8) -0.007(6) 0.019(5) -0.006(4)
C18 0.046(4) 0.072(5) 0.086(5) 0.002(4) 0.017(4) -0.002(3)
C19 0.035(3) 0.038(3) 0.054(3) 0.000(3) 0.010(3) 0.002(2)
C20 0.049(4) 0.056(4) 0.068(4) -0.003(3) 0.021(3) 0.000(3)
C21 0.062(5) 0.055(4) 0.097(6) -0.017(4) 0.029(4) 0.001(3)
C22 0.049(4) 0.042(4) 0.125(7) 0.004(5) 0.007(4) 0.006(3)
C23 0.079(5) 0.049(5) 0.074(5) 0.014(4) -0.005(4) 0.002(4)
C24 0.063(4) 0.046(4) 0.054(4) -0.001(3) 0.002(3) 0.000(3)
O1 0.050(2) 0.039(2) 0.077(3) 0.003(2) 0.019(2) 0.003(2)
O2 0.049(2) 0.039(2) 0.065(3) 0.012(2) 0.001(2) 0.0057(19)
C25 0.102(6) 0.037(4) 0.158(9) -0.015(5) 0.021(6) -0.022(4)
C26 0.066(4) 0.045(4) 0.066(4) -0.002(3) 0.021(3) 0.003(3)
C27 0.061(4) 0.040(4) 0.093(5) 0.008(3) 0.010(4) 0.007(3)
C28 0.053(4) 0.059(5) 0.060(4) 0.011(3) 0.006(3) 0.013(3)
C29 0.084(6) 0.060(5) 0.105(7) 0.020(5) 0.012(5) 0.015(5)
F1 0.127(5) 0.137(5) 0.142(5) -0.007(4) -0.031(4) 0.024(4)
F2 0.105(4) 0.088(4) 0.217(6) 0.026(4) 0.002(4) 0.033(3)
F3 0.088(4) 0.164(6) 0.200(7) 0.058(5) 0.037(4) 0.027(4)
O3 0.043(2) 0.049(3) 0.058(2) -0.007(2) 0.0074(19) -0.0012(19)
O4 0.046(2) 0.061(3) 0.055(3) -0.009(2) 0.014(2) 0.002(2)
C30 0.051(4) 0.083(5) 0.080(5) -0.007(4) -0.010(4) -0.002(4)
C31 0.050(4) 0.053(4) 0.051(4) 0.007(3) 0.004(3) -0.005(3)
C32 0.060(4) 0.068(5) 0.057(4) -0.020(3) 0.006(3) 0.002(4)
C33 0.060(4) 0.055(4) 0.054(4) -0.002(3) 0.019(3) 0.002(3)
C34 0.112(8) 0.097(7) 0.079(6) -0.026(5) 0.035(5) 0.028(6)
F4 0.142(6) 0.293(10) 0.194(7) -0.179(7) 0.010(5) 0.061(6)
F5 0.233(8) 0.166(7) 0.340(12) -0.103(8) 0.232(9) -0.028(6)
F6 0.328(12) 0.168(7) 0.202(8) 0.014(6) 0.112(8) 0.166(8)
O5 0.054(3) 0.054(3) 0.046(2) -0.004(2) 0.0011(19) -0.003(2)
O6 0.059(3) 0.042(2) 0.055(2) -0.0038(19) 0.026(2) 0.0021(19)
C35 0.104(6) 0.057(5) 0.073(5) -0.009(4) 0.006(4) -0.015(4)
C36 0.076(5) 0.049(4) 0.037(3) -0.001(3) 0.002(3) -0.001(4)
C37 0.081(5) 0.059(4) 0.049(4) -0.007(3) 0.016(3) 0.005(4)
C38 0.059(4) 0.049(4) 0.041(3) 0.011(3) 0.016(3) 0.012(3)
C39 0.069(5) 0.070(5) 0.060(4) 0.004(4) 0.020(4) 0.022(4)
F7 0.072(3) 0.099(3) 0.090(3) 0.011(3) 0.039(2) 0.007(2)
F8 0.070(3) 0.166(5) 0.083(3) 0.039(3) 0.015(2) 0.037(3)
F9 0.107(4) 0.107(4) 0.142(4) -0.032(3) 0.061(3) 0.027(3)

loop_
_atom_type_symbol
_atom_type_description
_atom_type_scat_dispersion_real
_atom_type_scat_dispersion_imag
_atom_type_scat_source
C C 0.0033 0.0016 'International Tables Vol C Tables 4.2.6.8 and 6.1.1.4'
H H 0.0000 0.0000 'International Tables Vol C Tables 4.2.6.8 and 6.1.1.4'
Er Er -0.2586 4.9576 'International Tables Vol C Tables 4.2.6.8 and 6.1.1.4'
F F 0.0171 0.0103 'International Tables Vol C Tables 4.2.6.8 and 6.1.1.4'
N N 0.0061 0.0033 'International Tables Vol C Tables 4.2.6.8 and 6.1.1.4'
O O 0.0106 0.0060 'International Tables Vol C Tables 4.2.6.8 and 6.1.1.4'

loop_
_geom_angle_atom_site_label_1
_geom_angle_atom_site_label_2
_geom_angle_atom_site_label_3
_geom_angle
O6 Er1 O2 114.73(14)
O6 Er1 O4 144.94(14)
O2 Er1 O4 81.63(14)
O6 Er1 O3 77.55(14)
O2 Er1 O3 146.41(14)
O4 Er1 O3 73.47(14)
O6 Er1 O1 77.94(14)
O2 Er1 O1 74.02(14)
O4 Er1 O1 77.44(14)
O3 Er1 O1 78.77(14)
O6 Er1 O5 72.45(14)
O2 Er1 O5 78.62(14)
O4 Er1 O5 142.62(14)
O3 Er1 O5 134.27(14)
O1 Er1 O5 125.75(14)
O6 Er1 N1 138.45(14)
O2 Er1 N1 80.01(14)
O4 Er1 N1 72.39(15)
O3 Er1 N1 112.32(14)
O1 Er1 N1 142.54(14)
O5 Er1 N1 73.13(14)
O6 Er1 N2 83.37(13)
O2 Er1 N2 138.00(13)
O4 Er1 N2 105.43(14)
O3 Er1 N2 71.79(13)
O1 Er1 N2 147.89(13)
O5 Er1 N2 71.16(14)
N1 Er1 N2 63.89(13)
C1 N1 C12 116.7(5)
C1 N1 Er1 122.3(4)
C12 N1 Er1 120.9(3)
C10 N2 C11 117.3(5)
C10 N2 Er1 121.5(3)
C11 N2 Er1 119.9(3)
N1 C1 C2 123.2(6)
N1 C1 H1 118.4
C2 C1 H1 118.4
C3 C2 C1 121.5(6)
C3 C2 H2 119.2
C1 C2 H2 119.2
C2 C3 C4 117.2(5)
C2 C3 C13 120.1(5)
C4 C3 C13 122.7(5)
C12 C4 C3 118.1(5)
C12 C4 C5 118.5(5)
C3 C4 C5 123.3(5)
C6 C5 C4 121.4(5)
C6 C5 H5 119.3
C4 C5 H5 119.3
C5 C6 C7 121.4(5)
C5 C6 H6 119.3
C7 C6 H6 119.3
C11 C7 C6 118.8(5)
C11 C7 C8 117.5(5)
C6 C7 C8 123.7(5)
C9 C8 C7 117.7(5)
C9 C8 C19 119.1(5)
C7 C8 C19 123.1(5)
C8 C9 C10 120.3(5)
C8 C9 H9 119.8
C10 C9 H9 119.8
N2 C10 C9 123.4(5)
N2 C10 H10 118.3
C9 C10 H10 118.3
N2 C11 C7 123.5(5)
N2 C11 C12 116.3(5)
C7 C11 C12 120.2(5)
N1 C12 C4 123.2(5)
N1 C12 C11 117.2(4)
C4 C12 C11 119.6(5)
C18 C13 C14 117.8(6)
C18 C13 C3 120.7(6)
C14 C13 C3 121.4(6)
C15 C14 C13 121.1(7)
C15 C14 H14 119.5
C13 C14 H14 119.5
C16 C15 C14 120.0(8)
C16 C15 H15 120.0
C14 C15 H15 120.0
C15 C16 C17 121.4(7)
C15 C16 H16 119.3
C17 C16 H16 119.3
C16 C17 C18 118.4(7)
C16 C17 H17 120.8
C18 C17 H17 120.8
C13 C18 C17 121.2(7)
C13 C18 H18 119.4
C17 C18 H18 119.4
C20 C19 C24 118.7(6)
C20 C19 C8 119.9(5)
C24 C19 C8 121.3(5)
C19 C20 C21 120.8(6)
C19 C20 H20 119.6
C21 C20 H20 119.6
C22 C21 C20 120.8(7)
C22 C21 H21 119.6
C20 C21 H21 119.6
C21 C22 C23 119.8(7)
C21 C22 H22 120.1
C23 C22 H22 120.1
C22 C23 C24 120.2(7)
C22 C23 H23 119.9
C24 C23 H23 119.9
C23 C24 C19 119.7(6)
C23 C24 H24 120.2
C19 C24 H24 120.2
C26 O1 Er1 131.7(4)
C28 O2 Er1 130.5(4)
C26 C25 H25A 109.5
C26 C25 H25B 109.5
H25A C25 H25B 109.5
C26 C25 H25C 109.5
H25A C25 H25C 109.5
H25B C25 H25C 109.5
O1 C26 C27 124.2(6)
O1 C26 C25 116.7(6)
C27 C26 C25 119.2(6)
C28 C27 C26 123.1(6)
C28 C27 H27 118.5
C26 C27 H27 118.5
O2 C28 C27 128.9(6)
O2 C28 C29 114.2(6)
C27 C28 C29 116.9(6)
F1 C29 F2 106.3(8)
F1 C29 F3 105.0(8)
F2 C29 F3 104.5(8)
F1 C29 C28 112.7(8)
F2 C29 C28 116.4(8)
F3 C29 C28 111.0(7)
C31 O3 Er1 136.8(4)
C33 O4 Er1 132.5(4)
C31 C30 H30A 109.5
C31 C30 H30B 109.5
H30A C30 H30B 109.5
C31 C30 H30C 109.5
H30A C30 H30C 109.5
H30B C30 H30C 109.5
O3 C31 C32 122.6(6)
O3 C31 C30 118.1(6)
C32 C31 C30 119.4(6)
C33 C32 C31 123.2(6)
C33 C32 H32 118.4
C31 C32 H32 118.4
O4 C33 C32 129.1(6)
O4 C33 C34 113.3(6)
C32 C33 C34 117.6(7)
F6 C34 F5 101.2(10)
F6 C34 F4 104.0(10)
F5 C34 F4 105.8(9)
F6 C34 C33 114.0(8)
F5 C34 C33 113.4(8)
F4 C34 C33 116.7(8)
C36 O5 Er1 132.1(4)
C38 O6 Er1 132.8(4)
C36 C35 H35A 109.5
C36 C35 H35B 109.5
H35A C35 H35B 109.5
C36 C35 H35C 109.5
H35A C35 H35C 109.5
H35B C35 H35C 109.5
O5 C36 C37 122.1(6)
O5 C36 C35 117.9(6)
C37 C36 C35 119.9(6)
C38 C37 C36 122.7(6)
C38 C37 H37 118.6
C36 C37 H37 118.6
O6 C38 C37 128.2(6)
O6 C38 C39 113.6(6)
C37 C38 C39 118.2(6)
F7 C39 F9 105.9(6)
F7 C39 F8 104.6(6)
F9 C39 F8 107.7(6)
F7 C39 C38 112.1(5)
F9 C39 C38 115.7(6)
F8 C39 C38 110.2(5)

loop_
_geom_bond_atom_site_label_1
_geom_bond_atom_site_label_2
_geom_bond_distance
Er1 O6 2.282(4)
Er1 O2 2.289(4)
Er1 O4 2.295(4)
Er1 O3 2.318(4)
Er1 O1 2.321(4)
Er1 O5 2.353(4)
Er1 N1 2.509(4)
Er1 N2 2.527(4)
N1 C1 1.335(7)
N1 C12 1.358(6)
N2 C10 1.320(6)
N2 C11 1.366(6)
C1 C2 1.377(8)
C1 H1 0.9300
C2 C3 1.354(8)
C2 H2 0.9300
C3 C4 1.422(7)
C3 C13 1.480(7)
C4 C12 1.400(7)
C4 C5 1.423(7)
C5 C6 1.350(8)
C5 H5 0.9300
C6 C7 1.414(7)
C6 H6 0.9300
C7 C11 1.395(7)
C7 C8 1.429(7)
C8 C9 1.374(8)
C8 C19 1.482(7)
C9 C10 1.390(8)
C9 H9 0.9300
C10 H10 0.9300
C11 C12 1.434(7)
C13 C18 1.369(8)
C13 C14 1.380(8)
C14 C15 1.373(9)
C14 H14 0.9300
C15 C16 1.335(11)
C15 H15 0.9300
C16 C17 1.366(11)
C16 H16 0.9300
C17 C18 1.395(9)
C17 H17 0.9300
C18 H18 0.9300
C19 C20 1.370(8)
C19 C24 1.387(8)
C20 C21 1.379(9)
C20 H20 0.9300
C21 C22 1.337(10)
C21 H21 0.9300
C22 C23 1.382(10)
C22 H22 0.9300
C23 C24 1.383(8)
C23 H23 0.9300
C24 H24 0.9300
O1 C26 1.252(7)
O2 C28 1.264(7)
C25 C26 1.532(9)
C25 H25A 0.9600
C25 H25B 0.9600
C25 H25C 0.9600
C26 C27 1.402(9)
C27 C28 1.351(9)
C27 H27 0.9300
C28 C29 1.485(10)
C29 F1 1.301(10)
C29 F2 1.324(9)
C29 F3 1.337(10)
O3 C31 1.250(7)
O4 C33 1.248(7)
C30 C31 1.492(8)
C30 H30A 0.9600
C30 H30B 0.9600
C30 H30C 0.9600
C31 C32 1.404(9)
C32 C33 1.362(9)
C32 H32 0.9300
C33 C34 1.510(10)
C34 F6 1.242(10)
C34 F5 1.267(11)
C34 F4 1.271(10)
O5 C36 1.254(7)
O6 C38 1.252(7)
C35 C36 1.507(9)
C35 H35A 0.9600
C35 H35B 0.9600
C35 H35C 0.9600
C36 C37 1.432(9)
C37 C38 1.357(8)
C37 H37 0.9300
C38 C39 1.522(9)
C39 F7 1.326(8)
C39 F9 1.327(7)
C39 F8 1.328(7)

loop_
_geom_torsion_atom_site_label_1
_geom_torsion_atom_site_label_2
_geom_torsion_atom_site_label_3
_geom_torsion_atom_site_label_4
_geom_torsion
O6 Er1 N1 C1 -143.6(4)
O2 Er1 N1 C1 -27.4(5)
O4 Er1 N1 C1 56.9(5)
O3 Er1 N1 C1 119.9(4)
O1 Er1 N1 C1 19.0(6)
O5 Er1 N1 C1 -108.5(5)
N2 Er1 N1 C1 174.7(5)
O6 Er1 N1 C12 33.4(5)
O2 Er1 N1 C12 149.6(4)
O4 Er1 N1 C12 -126.1(4)
O3 Er1 N1 C12 -63.0(4)
O1 Er1 N1 C12 -164.0(3)
O5 Er1 N1 C12 68.6(4)
N2 Er1 N1 C12 -8.3(4)
O6 Er1 N2 C10 25.0(4)
O2 Er1 N2 C10 145.0(4)
O4 Er1 N2 C10 -120.4(4)
O3 Er1 N2 C10 -54.1(4)
O1 Er1 N2 C10 -29.5(5)
O5 Er1 N2 C10 98.6(4)
N1 Er1 N2 C10 178.6(4)
O6 Er1 N2 C11 -142.0(4)
O2 Er1 N2 C11 -22.0(5)
O4 Er1 N2 C11 72.7(4)
O3 Er1 N2 C11 139.0(4)
O1 Er1 N2 C11 163.5(3)
O5 Er1 N2 C11 -68.3(4)
N1 Er1 N2 C11 11.6(4)
C12 N1 C1 C2 0.9(9)
Er1 N1 C1 C2 178.0(5)
N1 C1 C2 C3 -1.2(11)
C1 C2 C3 C4 -0.5(9)
C1 C2 C3 C13 176.9(6)
C2 C3 C4 C12 2.4(8)
C13 C3 C4 C12 -175.0(5)
C2 C3 C4 C5 -175.4(6)
C13 C3 C4 C5 7.2(9)
C12 C4 C5 C6 3.5(9)
C3 C4 C5 C6 -178.7(6)
C4 C5 C6 C7 0.4(9)
C5 C6 C7 C11 -1.9(9)
C5 C6 C7 C8 179.1(6)
C11 C7 C8 C9 2.9(8)
C6 C7 C8 C9 -178.1(5)
C11 C7 C8 C19 -175.2(5)
C6 C7 C8 C19 3.8(8)
C7 C8 C9 C10 1.2(8)
C19 C8 C9 C10 179.3(5)
C11 N2 C10 C9 3.4(8)
Er1 N2 C10 C9 -163.9(4)
C8 C9 C10 N2 -4.6(9)
C10 N2 C11 C7 1.1(8)
Er1 N2 C11 C7 168.6(4)
C10 N2 C11 C12 178.4(5)
Er1 N2 C11 C12 -14.2(6)
C6 C7 C11 N2 176.8(5)
C8 C7 C11 N2 -4.2(8)
C6 C7 C11 C12 -0.4(8)
C8 C7 C11 C12 178.6(5)
C1 N1 C12 C4 1.2(8)
Er1 N1 C12 C4 -176.0(4)
C1 N1 C12 C11 -178.1(5)
Er1 N1 C12 C11 4.7(6)
C3 C4 C12 N1 -2.9(8)
C5 C4 C12 N1 175.1(5)
C3 C4 C12 C11 176.4(5)
C5 C4 C12 C11 -5.7(8)
N2 C11 C12 N1 6.2(7)
C7 C11 C12 N1 -176.4(5)
N2 C11 C12 C4 -173.1(5)
C7 C11 C12 C4 4.3(8)
C2 C3 C13 C18 60.5(9)
C4 C3 C13 C18 -122.2(7)
C2 C3 C13 C14 -116.4(7)
C4 C3 C13 C14 60.9(9)
C18 C13 C14 C15 -1.8(10)
C3 C13 C14 C15 175.2(7)
C13 C14 C15 C16 1.7(12)
C14 C15 C16 C17 0.2(14)
C15 C16 C17 C18 -1.9(13)
C14 C13 C18 C17 0.1(10)
C3 C13 C18 C17 -176.9(6)
C16 C17 C18 C13 1.7(12)
C9 C8 C19 C20 -62.0(7)
C7 C8 C19 C20 116.0(6)
C9 C8 C19 C24 114.6(6)
C7 C8 C19 C24 -67.4(7)
C24 C19 C20 C21 1.4(9)
C8 C19 C20 C21 178.1(6)
C19 C20 C21 C22 -2.0(10)
C20 C21 C22 C23 0.9(11)
C21 C22 C23 C24 0.6(11)
C22 C23 C24 C19 -1.2(10)
C20 C19 C24 C23 0.1(9)
C8 C19 C24 C23 -176.5(6)
O6 Er1 O1 C26 149.7(6)
O2 Er1 O1 C26 29.3(5)
O4 Er1 O1 C26 -55.5(5)
O3 Er1 O1 C26 -130.8(6)
O5 Er1 O1 C26 92.0(6)
N1 Er1 O1 C26 -18.6(7)
N2 Er1 O1 C26 -154.5(5)
O6 Er1 O2 C28 -92.3(5)
O4 Er1 O2 C28 55.2(5)
O3 Er1 O2 C28 13.0(7)
O1 Er1 O2 C28 -24.1(5)
O5 Er1 O2 C28 -156.8(6)
N1 Er1 O2 C28 128.6(5)
N2 Er1 O2 C28 158.9(5)
Er1 O1 C26 C27 -25.0(10)
Er1 O1 C26 C25 154.5(5)
O1 C26 C27 C28 0.9(11)
C25 C26 C27 C28 -178.6(7)
Er1 O2 C28 C27 16.0(11)
Er1 O2 C28 C29 -164.2(5)
C26 C27 C28 O2 3.7(12)
C26 C27 C28 C29 -176.1(7)
O2 C28 C29 F1 -59.2(10)
C27 C28 C29 F1 120.6(8)
O2 C28 C29 F2 177.6(7)
C27 C28 C29 F2 -2.6(12)
O2 C28 C29 F3 58.2(10)
C27 C28 C29 F3 -122.0(8)
O6 Er1 O3 C31 145.8(6)
O2 Er1 O3 C31 29.6(7)
O4 Er1 O3 C31 -14.2(5)
O1 Er1 O3 C31 65.8(6)
O5 Er1 O3 C31 -164.5(5)
N1 Er1 O3 C31 -76.7(6)
N2 Er1 O3 C31 -127.2(6)
O6 Er1 O4 C33 -19.9(7)
O2 Er1 O4 C33 -141.6(6)
O3 Er1 O4 C33 15.6(5)
O1 Er1 O4 C33 -66.2(5)
O5 Er1 O4 C33 159.8(5)
N1 Er1 O4 C33 136.3(6)
N2 Er1 O4 C33 80.8(5)
Er1 O3 C31 C32 8.4(10)
Er1 O3 C31 C30 -172.7(4)
O3 C31 C32 C33 4.2(11)
C30 C31 C32 C33 -174.7(6)
Er1 O4 C33 C32 -12.8(11)
Er1 O4 C33 C34 166.0(5)
C31 C32 C33 O4 -1.8(12)
C31 C32 C33 C34 179.4(7)
O4 C33 C34 F6 -61.8(12)
C32 C33 C34 F6 117.2(11)
O4 C33 C34 F5 53.4(12)
C32 C33 C34 F5 -127.6(10)
O4 C33 C34 F4 176.8(9)
C32 C33 C34 F4 -4.2(14)
O6 Er1 O5 C36 33.4(5)
O2 Er1 O5 C36 154.2(5)
O4 Er1 O5 C36 -146.4(5)
O3 Er1 O5 C36 -18.0(6)
O1 Er1 O5 C36 93.6(5)
N1 Er1 O5 C36 -123.0(5)
N2 Er1 O5 C36 -55.4(5)
O2 Er1 O6 C38 -94.4(5)
O4 Er1 O6 C38 153.4(5)
O3 Er1 O6 C38 118.7(5)
O1 Er1 O6 C38 -160.3(5)
O5 Er1 O6 C38 -26.3(5)
N1 Er1 O6 C38 9.0(6)
N2 Er1 O6 C38 46.0(5)
Er1 O5 C36 C37 -31.7(8)
Er1 O5 C36 C35 145.8(4)
O5 C36 C37 C38 6.7(10)
C35 C36 C37 C38 -170.7(6)
Er1 O6 C38 C37 19.0(9)
Er1 O6 C38 C39 -157.9(4)
C36 C37 C38 O6 -0.1(10)
C36 C37 C38 C39 176.7(6)
O6 C38 C39 F7 -52.0(7)
C37 C38 C39 F7 130.8(6)
O6 C38 C39 F9 -173.5(6)
C37 C38 C39 F9 9.3(9)
O6 C38 C39 F8 64.1(7)
C37 C38 C39 F8 -113.1(7)
